data_4306973
loop_
_publ_author_name
'Tung-Wan Ngan'
'Chi-Chiu Ko'
'Nianyong Zhu'
'Vivian Wing-Wah Yam'

_publ_section_title
;
Syntheses, Luminescence Switching, and Electrochemical Studies of
Photochromic Dithienyl-1,10-phenanthroline Zinc(II) Bis(thiolate) Complexes
;
_journal_name_full 'Inorganic Chemistry'
_journal_page_first 1144
_journal_page_last 1152
_journal_paper_doi 10.1021/ic061359c
_journal_volume 46
_journal_year 2007
_chemical_formula_moiety 'C37 H32 Cl2 N2 S4 Zn'
_chemical_formula_sum 'C37 H32 Cl2 N2 S4 Zn'
_chemical_formula_weight 769.16
_chemical_name_systematic
;
 ?
;
_space_group_IT_number 14
_symmetry_cell_setting monoclinic
_symmetry_space_group_name_Hall '-P 2ybc'
_symmetry_space_group_name_H-M 'P 1 21/c 1'
_atom_sites_solution_hydrogens geom
_atom_sites_solution_primary direct
_atom_sites_solution_secondary difmap
_audit_creation_method SHELXL-97
_cell_angle_alpha 90.00
_cell_angle_beta 91.49(3)
_cell_angle_gamma 90.00
_cell_formula_units_Z 4
_cell_length_a 15.205(3)
_cell_length_b 8.9520(18)
_cell_length_c 26.552(5)
_cell_measurement_reflns_used 0
_cell_measurement_temperature 253(2)
_cell_measurement_theta_max 0
_cell_measurement_theta_min 0
_cell_volume 3612.9(12)
_computing_cell_refinement scalepack
_computing_data_collection marcontrol
_computing_data_reduction denzo
_computing_molecular_graphics 'Ortep-3 for Windows (Farrugia, 1997)'
_computing_publication_material 'WinGX publication routines (Farrugia, 1999)'
_computing_structure_refinement 'SHELXL-97 (Sheldrick, 1997)'
_computing_structure_solution 'SHELXS-97 (Sheldrick, 1997)'
_diffrn_ambient_temperature 253(2)
_diffrn_measured_fraction_theta_full 0.666
_diffrn_measured_fraction_theta_max 0.666
_diffrn_measurement_device_type 'marresearch IPDS mar300'
_diffrn_measurement_method oscillation
_diffrn_radiation_monochromator graphite
_diffrn_radiation_source 'fine-focus sealed tube'
_diffrn_radiation_type MoK\a
_diffrn_radiation_wavelength 0.71073
_diffrn_reflns_av_R_equivalents 0.0527
_diffrn_reflns_av_sigmaI/netI 0.1057
_diffrn_reflns_limit_h_max 15
_diffrn_reflns_limit_h_min -15
_diffrn_reflns_limit_k_max 9
_diffrn_reflns_limit_k_min -10
_diffrn_reflns_limit_l_max 31
_diffrn_reflns_limit_l_min -31
_diffrn_reflns_number 13484
_diffrn_reflns_theta_full 25.17
_diffrn_reflns_theta_max 25.17
_diffrn_reflns_theta_min 2.06
_exptl_absorpt_coefficient_mu 1.088
_exptl_absorpt_correction_type none
_exptl_crystal_colour yellow
_exptl_crystal_density_diffrn 1.414
_exptl_crystal_density_method 'not measured'
_exptl_crystal_description prism
_exptl_crystal_F_000 1584
_exptl_crystal_size_max 0.7
_exptl_crystal_size_mid 0.2
_exptl_crystal_size_min 0.1
_refine_diff_density_max 0.435
_refine_diff_density_min -0.236
_refine_diff_density_rms 0.047
_refine_ls_extinction_method none
_refine_ls_goodness_of_fit_ref 0.847
_refine_ls_hydrogen_treatment constr
_refine_ls_matrix_type full
_refine_ls_number_parameters 419
_refine_ls_number_reflns 4319
_refine_ls_number_restraints 0
_refine_ls_restrained_S_all 0.847
_refine_ls_R_factor_all 0.0776
_refine_ls_R_factor_gt 0.0376
_refine_ls_shift/su_max 0.001
_refine_ls_shift/su_mean 0.000
_refine_ls_structure_factor_coef Fsqd
_refine_ls_weighting_details 'calc w=1/[\s^2^(Fo^2^)+(0.0185P)^2^+0.0000P] where P=(Fo^2^+2Fc^2^)/3'
_refine_ls_weighting_scheme calc
_refine_ls_wR_factor_gt 0.0765
_refine_ls_wR_factor_ref 0.0828
_reflns_number_gt 2489
_reflns_number_total 4319
_reflns_threshold_expression >2sigma(I)
_cod_data_source_file ic061359csi20060721_123308.cif
_cod_data_source_block mar1260
_cod_original_sg_symbol_H-M 'P 21/c'
_cod_database_code 4306973

loop_
_symmetry_equiv_pos_as_xyz
'x, y, z'
'-x, y+1/2, -z+1/2'
'-x, -y, -z'
'x, -y-1/2, z-1/2'

loop_
_atom_site_label
_atom_site_type_symbol
_atom_site_fract_x
_atom_site_fract_y
_atom_site_fract_z
_atom_site_U_iso_or_equiv
_atom_site_adp_type
_atom_site_occupancy
_atom_site_symmetry_multiplicity
_atom_site_calc_flag
_atom_site_refinement_flags
_atom_site_disorder_assembly
_atom_site_disorder_group
Zn1 Zn 0.14223(3) 0.69133(5) 0.256234(19) 0.05109(19) Uani 1 1 d . . .
S1 S 0.25662(8) 0.81004(12) 0.29578(5) 0.0658(4) Uani 1 1 d . . .
S2 S 0.00948(8) 0.67708(12) 0.29111(5) 0.0660(4) Uani 1 1 d . . .
S3 S 0.36276(10) 0.62842(14) -0.05542(5) 0.0795(5) Uani 1 1 d . . .
S4 S 0.44188(11) 0.07465(13) 0.05916(6) 0.0888(5) Uani 1 1 d . . .
N1 N 0.1567(2) 0.7466(4) 0.18058(12) 0.0442(9) Uani 1 1 d . . .
N2 N 0.1826(2) 0.4873(3) 0.22721(13) 0.0426(9) Uani 1 1 d . . .
C1 C 0.1454(3) 0.8783(4) 0.15788(19) 0.0546(13) Uani 1 1 d . . .
H1 H 0.1172 0.9541 0.1751 0.066 Uiso 1 1 calc R . .
C2 C 0.1738(3) 0.9072(4) 0.10988(19) 0.0607(14) Uani 1 1 d . . .
H2 H 0.1664 1.0017 0.0959 0.073 Uiso 1 1 calc R . .
C3 C 0.2129(3) 0.7966(4) 0.08294(17) 0.0581(12) Uani 1 1 d . . .
H3 H 0.2315 0.8149 0.0504 0.070 Uiso 1 1 calc R . .
C4 C 0.2249(3) 0.6550(4) 0.10483(17) 0.0438(11) Uani 1 1 d . . .
C5 C 0.1967(3) 0.6367(4) 0.15401(16) 0.0370(10) Uani 1 1 d . . .
C6 C 0.2103(2) 0.4967(4) 0.17913(16) 0.0365(10) Uani 1 1 d . . .
C7 C 0.2512(3) 0.3786(4) 0.15421(16) 0.0403(11) Uani 1 1 d . . .
C8 C 0.2586(3) 0.2432(4) 0.18117(17) 0.0497(12) Uani 1 1 d . . .
H8 H 0.2843 0.1607 0.1662 0.060 Uiso 1 1 calc R . .
C9 C 0.2285(3) 0.2318(4) 0.22903(17) 0.0536(13) Uani 1 1 d . . .
H9 H 0.2329 0.1420 0.2465 0.064 Uiso 1 1 calc R . .
C10 C 0.1909(3) 0.3579(5) 0.25132(16) 0.0516(12) Uani 1 1 d . . .
H10 H 0.1712 0.3506 0.2841 0.062 Uiso 1 1 calc R . .
C11 C 0.2660(3) 0.5315(4) 0.07951(16) 0.0472(12) Uani 1 1 d . . .
C12 C 0.2809(3) 0.3992(4) 0.10368(16) 0.0417(11) Uani 1 1 d . . .
C13 C 0.2531(4) 0.5625(6) -0.0603(3) 0.106(2) Uani 1 1 d . . .
H13 H 0.2223 0.5517 -0.0908 0.127 Uiso 1 1 calc R . .
C14 C 0.2200(4) 0.5307(5) -0.0169(2) 0.0791(17) Uani 1 1 d . . .
H14 H 0.1629 0.4974 -0.0122 0.095 Uiso 1 1 calc R . .
C15 C 0.2877(4) 0.5558(5) 0.0243(2) 0.0711(16) Uani 1 1 d . . .
C16 C 0.3610(5) 0.6055(5) 0.0091(2) 0.0830(18) Uani 1 1 d . . .
C17 C 0.4406(3) 0.6433(5) 0.0388(2) 0.0864(18) Uani 1 1 d . . .
H17A H 0.4279 0.7233 0.0616 0.130 Uiso 1 1 calc R . .
H17B H 0.4861 0.6740 0.0167 0.130 Uiso 1 1 calc R . .
H17C H 0.4600 0.5574 0.0577 0.130 Uiso 1 1 calc R . .
C18 C 0.3566(3) 0.0845(5) 0.02081(18) 0.0703(15) Uani 1 1 d . . .
H18 H 0.3482 0.0224 -0.0070 0.084 Uiso 1 1 calc R . .
C19 C 0.2973(3) 0.1965(5) 0.03420(18) 0.0682(14) Uani 1 1 d . . .
H19 H 0.2451 0.2181 0.0167 0.082 Uiso 1 1 calc R . .
C20 C 0.3286(3) 0.2741(4) 0.07896(18) 0.0502(12) Uani 1 1 d . . .
C21 C 0.4058(4) 0.2200(5) 0.09657(19) 0.0610(13) Uani 1 1 d . . .
C22 C 0.4582(3) 0.2649(5) 0.1409(2) 0.0821(16) Uani 1 1 d . . .
H22A H 0.4533 0.3709 0.1456 0.123 Uiso 1 1 calc R . .
H22B H 0.5188 0.2391 0.1362 0.123 Uiso 1 1 calc R . .
H22C H 0.4371 0.2143 0.1701 0.123 Uiso 1 1 calc R . .
C23 C 0.3417(3) 0.7574(5) 0.25506(17) 0.0505(12) Uani 1 1 d . . .
C24 C 0.3659(3) 0.8449(4) 0.21516(19) 0.0598(13) Uani 1 1 d . . .
H24 H 0.3336 0.9308 0.2079 0.072 Uiso 1 1 calc R . .
C25 C 0.4363(3) 0.8104(5) 0.18541(18) 0.0637(13) Uani 1 1 d . . .
H25 H 0.4492 0.8719 0.1583 0.076 Uiso 1 1 calc R . .
C26 C 0.4875(3) 0.6864(6) 0.1952(2) 0.0654(14) Uani 1 1 d . . .
C27 C 0.4617(4) 0.5966(6) 0.2327(2) 0.0751(16) Uani 1 1 d . . .
H27 H 0.4931 0.5089 0.2388 0.090 Uiso 1 1 calc R . .
C28 C 0.3912(4) 0.6274(5) 0.26276(19) 0.0690(15) Uani 1 1 d . . .
H28 H 0.3766 0.5614 0.2883 0.083 Uiso 1 1 calc R . .
C29 C 0.5692(3) 0.6568(5) 0.1654(2) 0.104(2) Uani 1 1 d . . .
H29A H 0.5536 0.6520 0.1301 0.156 Uiso 1 1 calc R . .
H29B H 0.5949 0.5636 0.1759 0.156 Uiso 1 1 calc R . .
H29C H 0.6108 0.7360 0.1712 0.156 Uiso 1 1 calc R . .
C30 C 0.0116(3) 0.8272(4) 0.33393(17) 0.0499(12) Uani 1 1 d . . .
C31 C 0.0442(3) 0.9668(5) 0.32144(17) 0.0584(13) Uani 1 1 d . . .
H31 H 0.0665 0.9824 0.2896 0.070 Uiso 1 1 calc R . .
C32 C 0.0438(3) 1.0833(5) 0.3558(2) 0.0661(14) Uani 1 1 d . . .
H32 H 0.0662 1.1756 0.3464 0.079 Uiso 1 1 calc R . .
C33 C 0.0114(3) 1.0666(6) 0.4033(2) 0.0641(14) Uani 1 1 d . . .
C34 C -0.0223(3) 0.9311(6) 0.41521(18) 0.0713(15) Uani 1 1 d . . .
H34 H -0.0466 0.9172 0.4466 0.086 Uiso 1 1 calc R . .
C35 C -0.0211(3) 0.8129(5) 0.38138(19) 0.0653(13) Uani 1 1 d . . .
H35 H -0.0432 0.7208 0.3912 0.078 Uiso 1 1 calc R . .
C36 C 0.0136(4) 1.1947(5) 0.4407(2) 0.1002(19) Uani 1 1 d . . .
H36A H 0.0719 1.2047 0.4550 0.150 Uiso 1 1 calc R . .
H36B H -0.0269 1.1748 0.4671 0.150 Uiso 1 1 calc R . .
H36C H -0.0030 1.2856 0.4238 0.150 Uiso 1 1 calc R . .
C37 C 0.1670(4) 0.9360(5) -0.0976(2) 0.108(2) Uani 1 1 d . . .
H37A H 0.1200 0.9358 -0.1230 0.130 Uiso 1 1 calc R . .
H37B H 0.2011 0.8455 -0.1018 0.130 Uiso 1 1 calc R . .
Cl1 Cl 0.12160(13) 0.93391(16) -0.03895(6) 0.1282(6) Uani 1 1 d . . .
Cl2 Cl 0.23424(13) 1.0886(2) -0.10752(7) 0.1436(7) Uani 1 1 d . . .

loop_
_atom_site_aniso_label
_atom_site_aniso_U_11
_atom_site_aniso_U_22
_atom_site_aniso_U_33
_atom_site_aniso_U_23
_atom_site_aniso_U_13
_atom_site_aniso_U_12
Zn1 0.0526(4) 0.0522(3) 0.0489(4) -0.0101(3) 0.0114(3) -0.0016(3)
S1 0.0657(9) 0.0746(8) 0.0573(9) -0.0225(7) 0.0071(7) -0.0120(7)
S2 0.0542(8) 0.0747(8) 0.0701(10) -0.0173(7) 0.0203(7) -0.0101(6)
S3 0.0972(12) 0.0881(9) 0.0547(10) 0.0153(7) 0.0301(9) 0.0160(8)
S4 0.1083(13) 0.0725(9) 0.0873(12) -0.0078(8) 0.0343(11) 0.0292(8)
N1 0.045(2) 0.039(2) 0.048(3) -0.0080(19) 0.004(2) 0.0034(16)
N2 0.045(2) 0.040(2) 0.042(3) 0.0028(18) 0.004(2) -0.0005(16)
C1 0.060(3) 0.042(3) 0.062(4) -0.008(3) 0.009(3) 0.009(2)
C2 0.087(4) 0.035(3) 0.060(4) 0.001(2) 0.005(3) 0.012(2)
C3 0.078(4) 0.049(3) 0.047(3) 0.008(3) 0.007(3) 0.005(2)
C4 0.048(3) 0.037(3) 0.047(3) 0.001(2) 0.007(3) 0.0026(19)
C5 0.041(3) 0.033(2) 0.036(3) -0.004(2) -0.002(2) -0.0017(18)
C6 0.035(3) 0.043(3) 0.032(3) -0.004(2) 0.005(2) -0.008(2)
C7 0.042(3) 0.041(2) 0.039(3) -0.003(2) 0.005(2) 0.001(2)
C8 0.061(3) 0.037(3) 0.051(3) 0.000(2) 0.010(3) 0.007(2)
C9 0.070(4) 0.044(3) 0.047(3) 0.007(2) 0.013(3) 0.000(2)
C10 0.056(3) 0.063(3) 0.036(3) 0.000(2) 0.009(2) -0.006(2)
C11 0.065(3) 0.047(3) 0.030(3) 0.000(2) 0.016(2) 0.001(2)
C12 0.044(3) 0.040(3) 0.041(3) -0.002(2) 0.006(2) 0.003(2)
C13 0.108(6) 0.113(4) 0.095(6) -0.005(4) -0.008(4) 0.000(4)
C14 0.091(5) 0.107(4) 0.039(4) 0.014(3) 0.010(4) -0.001(3)
C15 0.080(5) 0.045(3) 0.089(5) -0.003(3) 0.021(4) 0.016(3)
C16 0.105(6) 0.051(3) 0.094(5) -0.006(3) 0.033(5) 0.028(3)
C17 0.051(4) 0.081(3) 0.126(6) -0.014(3) -0.017(4) 0.004(3)
C18 0.098(4) 0.062(3) 0.051(4) -0.022(3) 0.018(3) 0.003(3)
C19 0.098(4) 0.053(3) 0.055(4) -0.011(3) 0.017(3) -0.002(3)
C20 0.057(3) 0.046(3) 0.049(3) 0.006(2) 0.012(3) 0.006(2)
C21 0.078(4) 0.060(3) 0.045(3) 0.002(3) 0.010(3) 0.002(3)
C22 0.071(4) 0.095(4) 0.081(5) 0.008(3) 0.018(4) 0.017(3)
C23 0.047(3) 0.052(3) 0.052(4) -0.012(2) -0.004(3) -0.010(2)
C24 0.059(4) 0.050(3) 0.070(4) -0.002(3) 0.002(3) 0.005(2)
C25 0.070(4) 0.058(3) 0.063(4) -0.001(3) 0.008(3) -0.004(3)
C26 0.049(4) 0.085(4) 0.062(4) -0.020(3) 0.000(3) -0.001(3)
C27 0.061(4) 0.084(4) 0.080(5) -0.004(3) -0.010(4) 0.025(3)
C28 0.077(4) 0.066(3) 0.064(4) 0.007(3) -0.007(3) 0.002(3)
C29 0.063(4) 0.145(5) 0.104(5) -0.047(4) 0.007(4) 0.003(3)
C30 0.040(3) 0.063(3) 0.047(3) -0.005(2) 0.008(3) 0.005(2)
C31 0.064(3) 0.061(3) 0.052(3) 0.004(3) 0.016(3) 0.005(2)
C32 0.070(4) 0.057(3) 0.071(4) -0.004(3) 0.007(3) 0.007(2)
C33 0.056(4) 0.079(4) 0.057(4) -0.014(3) -0.006(3) 0.021(3)
C34 0.075(4) 0.093(4) 0.048(4) -0.004(3) 0.021(3) 0.019(3)
C35 0.060(3) 0.076(3) 0.061(4) 0.011(3) 0.018(3) 0.006(3)
C36 0.109(5) 0.107(4) 0.085(4) -0.041(4) -0.004(4) 0.030(3)
C37 0.158(6) 0.095(4) 0.071(5) 0.003(3) -0.006(4) -0.021(4)
Cl1 0.1930(19) 0.1084(11) 0.0825(13) 0.0156(9) -0.0071(13) -0.0160(11)
Cl2 0.1817(19) 0.1574(15) 0.0905(14) 0.0161(11) -0.0173(13) -0.0513(13)

loop_
_atom_type_symbol
_atom_type_description
_atom_type_scat_dispersion_real
_atom_type_scat_dispersion_imag
_atom_type_scat_source
Zn Zn 0.2839 1.4301 'International Tables Vol C Tables 4.2.6.8 and 6.1.1.4'
S S 0.1246 0.1234 'International Tables Vol C Tables 4.2.6.8 and 6.1.1.4'
N N 0.0061 0.0033 'International Tables Vol C Tables 4.2.6.8 and 6.1.1.4'
C C 0.0033 0.0016 'International Tables Vol C Tables 4.2.6.8 and 6.1.1.4'
Cl Cl 0.1484 0.1585 'International Tables Vol C Tables 4.2.6.8 and 6.1.1.4'
H H 0.0000 0.0000 'International Tables Vol C Tables 4.2.6.8 and 6.1.1.4'

loop_
_geom_angle_atom_site_label_1
_geom_angle_atom_site_label_2
_geom_angle_atom_site_label_3
_geom_angle
_geom_angle_site_symmetry_1
_geom_angle_site_symmetry_3
_geom_angle_publ_flag
N2 Zn1 N1 79.18(13) . . ?
N2 Zn1 S2 112.32(9) . . ?
N1 Zn1 S2 121.94(10) . . ?
N2 Zn1 S1 110.60(9) . . ?
N1 Zn1 S1 103.61(9) . . ?
S2 Zn1 S1 121.42(5) . . ?
C23 S1 Zn1 98.97(13) . . ?
C30 S2 Zn1 102.78(15) . . ?
C16 S3 C13 89.6(3) . . ?
C18 S4 C21 93.4(3) . . ?
C1 N1 C5 117.3(3) . . ?
C1 N1 Zn1 129.0(3) . . ?
C5 N1 Zn1 112.8(3) . . ?
C10 N2 C6 118.7(3) . . ?
C10 N2 Zn1 127.8(3) . . ?
C6 N2 Zn1 113.3(2) . . ?
N1 C1 C2 122.9(4) . . ?
C3 C2 C1 119.9(4) . . ?
C2 C3 C4 119.4(4) . . ?
C5 C4 C3 117.0(4) . . ?
C5 C4 C11 119.6(3) . . ?
C3 C4 C11 123.4(4) . . ?
N1 C5 C4 123.5(3) . . ?
N1 C5 C6 116.8(4) . . ?
C4 C5 C6 119.6(4) . . ?
N2 C6 C7 123.3(3) . . ?
N2 C6 C5 116.6(3) . . ?
C7 C6 C5 120.0(4) . . ?
C6 C7 C8 116.0(4) . . ?
C6 C7 C12 119.8(3) . . ?
C8 C7 C12 124.1(4) . . ?
C9 C8 C7 120.8(4) . . ?
C8 C9 C10 118.8(4) . . ?
N2 C10 C9 122.2(4) . . ?
C12 C11 C4 121.0(4) . . ?
C12 C11 C15 122.6(4) . . ?
C4 C11 C15 116.4(4) . . ?
C11 C12 C7 119.9(4) . . ?
C11 C12 C20 121.4(4) . . ?
C7 C12 C20 118.8(3) . . ?
C14 C13 S3 113.2(5) . . ?
C13 C14 C15 109.9(6) . . ?
C16 C15 C14 114.1(6) . . ?
C16 C15 C11 124.5(6) . . ?
C14 C15 C11 121.2(5) . . ?
C15 C16 C17 128.7(6) . . ?
C15 C16 S3 113.1(5) . . ?
C17 C16 S3 118.2(5) . . ?
C19 C18 S4 112.8(4) . . ?
C18 C19 C20 110.7(4) . . ?
C21 C20 C19 112.3(4) . . ?
C21 C20 C12 123.1(4) . . ?
C19 C20 C12 124.6(4) . . ?
C20 C21 C22 129.4(4) . . ?
C20 C21 S4 110.9(4) . . ?
C22 C21 S4 119.6(4) . . ?
C24 C23 C28 115.7(4) . . ?
C24 C23 S1 122.2(4) . . ?
C28 C23 S1 122.1(4) . . ?
C23 C24 C25 122.6(4) . . ?
C26 C25 C24 121.0(4) . . ?
C27 C26 C25 116.6(5) . . ?
C27 C26 C29 122.8(5) . . ?
C25 C26 C29 120.7(5) . . ?
C26 C27 C28 123.6(5) . . ?
C27 C28 C23 120.3(5) . . ?
C35 C30 C31 116.3(4) . . ?
C35 C30 S2 121.4(4) . . ?
C31 C30 S2 122.3(4) . . ?
C32 C31 C30 120.9(4) . . ?
C33 C32 C31 122.0(4) . . ?
C34 C33 C32 117.2(4) . . ?
C34 C33 C36 121.7(5) . . ?
C32 C33 C36 121.1(5) . . ?
C33 C34 C35 121.3(5) . . ?
C30 C35 C34 122.2(4) . . ?
Cl1 C37 Cl2 113.6(3) . . ?

loop_
_geom_bond_atom_site_label_1
_geom_bond_atom_site_label_2
_geom_bond_distance
_geom_bond_site_symmetry_2
_geom_bond_publ_flag
Zn1 N2 2.082(3) . ?
Zn1 N1 2.086(3) . ?
Zn1 S2 2.2461(14) . ?
Zn1 S1 2.2719(13) . ?
S1 C23 1.772(4) . ?
S2 C30 1.760(4) . ?
S3 C16 1.727(6) . ?
S3 C13 1.770(6) . ?
S4 C18 1.630(5) . ?
S4 C21 1.734(5) . ?
N1 C1 1.333(5) . ?
N1 C5 1.363(4) . ?
N2 C10 1.328(4) . ?
N2 C6 1.357(4) . ?
C1 C2 1.381(5) . ?
C2 C3 1.366(5) . ?
C3 C4 1.404(5) . ?
C4 C5 1.395(5) . ?
C4 C11 1.444(5) . ?
C5 C6 1.432(5) . ?
C6 C7 1.402(5) . ?
C7 C8 1.411(5) . ?
C7 C12 1.438(5) . ?
C8 C9 1.366(5) . ?
C9 C10 1.403(5) . ?
C11 C12 1.364(5) . ?
C11 C15 1.526(6) . ?
C12 C20 1.495(5) . ?
C13 C14 1.300(7) . ?
C14 C15 1.500(7) . ?
C15 C16 1.275(6) . ?
C16 C17 1.468(7) . ?
C18 C19 1.400(5) . ?
C19 C20 1.446(6) . ?
C20 C21 1.343(6) . ?
C21 C22 1.461(6) . ?
C23 C24 1.375(6) . ?
C23 C28 1.398(5) . ?
C24 C25 1.381(6) . ?
C25 C26 1.378(6) . ?
C26 C27 1.347(6) . ?
C26 C29 1.514(6) . ?
C27 C28 1.380(6) . ?
C30 C35 1.373(6) . ?
C30 C31 1.387(5) . ?
C31 C32 1.386(5) . ?
C32 C33 1.375(6) . ?
C33 C34 1.357(6) . ?
C33 C36 1.517(6) . ?
C34 C35 1.389(6) . ?
C37 Cl1 1.719(5) . ?
C37 Cl2 1.731(5) . ?
